data_4323632
loop_
_publ_author_name
'Nikolaus Korber'
'J\"org Daniels'

_publ_contact_author
;
Dr. Nikolaus Korber
Institut f. Anorganische Chemie, Universit\"at Bonn
Gerhard-Domagk-Str. 1
D-53121 Bonn
Germany
;
_publ_contact_author_email korber@plumbum.chemie.uni-bonn.de
_publ_contact_author_fax '228 73 5660'
_publ_contact_author_phone '228 73 3591'
_publ_section_title
;
 A Hydrogen Polyphosphide Salt of the First Homoleptic Strontium Ammine
 Complex: Synthesis and Structure Analysis of [Sr(NH~3~)~8~]HP~11~.NH~3~
;
_journal_name_full 'Inorganic Chemistry'
_journal_page_first 4906
_journal_page_last 4908
_journal_paper_doi 10.1021/ic970664i
_journal_volume 36
_journal_year 1997
_chemical_formula_moiety '(H24 N8 Sr 2+),(H P11 2-),(H3 N)'
_chemical_formula_sum 'H28 N9 P11 Sr'
_chemical_formula_weight 582.60
_chemical_name_systematic
;
strontium hydrogenundecaphosphide-ammonia(1/9)
;
_space_group_IT_number 33
_symmetry_cell_setting orthorhombic
_symmetry_space_group_name_Hall 'P 2c -2n'
_symmetry_space_group_name_H-M 'P n a 21'
_atom_sites_solution_hydrogens difmap
_atom_sites_solution_primary direct
_atom_sites_solution_secondary difmap
_audit_creation_method SHELXL
_cell_angle_alpha 90.00
_cell_angle_beta 90.00
_cell_angle_gamma 90.00
_cell_formula_units_Z 4
_cell_length_a 18.824(5)
_cell_length_b 13.604(2)
_cell_length_c 9.657(2)
_cell_measurement_reflns_used 25
_cell_measurement_temperature 123(2)
_cell_measurement_theta_max 18
_cell_measurement_theta_min 12
_cell_volume 2473.0(9)
_computing_cell_refinement 'CELDIM (CAD4 software)'
_computing_data_collection 'CAD4 software Version 5.0'
_computing_data_reduction 'MoLEN (ENRAF-NONIUS software'
_computing_structure_refinement 'SHELXL-93 (Sheldrick, 1993)'
_computing_structure_solution 'SHELXS-86 (Sheldrick, 1990)'
_diffrn_ambient_temperature 123(2)
_diffrn_measurement_device 'Enraf-Nonius CAD4'
_diffrn_measurement_method 'variable scan speed \w/2\q scans'
_diffrn_radiation_monochromator graphite
_diffrn_radiation_source 'fine-focus sealed tube'
_diffrn_radiation_type MoK\a
_diffrn_radiation_wavelength 0.71073
_diffrn_reflns_av_R_equivalents 0.0812
_diffrn_reflns_av_sigmaI/netI 0.0976
_diffrn_reflns_limit_h_max 18
_diffrn_reflns_limit_h_min -22
_diffrn_reflns_limit_k_max 15
_diffrn_reflns_limit_k_min -16
_diffrn_reflns_limit_l_max 9
_diffrn_reflns_limit_l_min -11
_diffrn_reflns_number 5396
_diffrn_reflns_theta_max 23.00
_diffrn_reflns_theta_min 1.85
_diffrn_standards_decay_% 0
_diffrn_standards_interval_time 60
_diffrn_standards_number 3
_exptl_absorpt_coefficient_mu 2.896
_exptl_absorpt_correction_T_max 0.97
_exptl_absorpt_correction_T_min 0.82
_exptl_absorpt_correction_type empirical
_exptl_crystal_colour red
_exptl_crystal_density_diffrn 1.565
_exptl_crystal_description block
_exptl_crystal_F_000 1176
_exptl_crystal_size_max 0.34
_exptl_crystal_size_mid 0.21
_exptl_crystal_size_min 0.20
_refine_diff_density_max 0.993
_refine_diff_density_min -0.635
_refine_diff_density_rms 0.155
_refine_ls_abs_structure_details 'Flack H D (1983), Acta Cryst. A39, 876-881'
_refine_ls_abs_structure_Flack 0.020(15)
_refine_ls_extinction_coef 0.0000(5)
_refine_ls_extinction_expression Fc^*^=kFc[1+0.001xFc^2^\l^3^/sin(2\q)]^-1/4^
_refine_ls_extinction_method SHELXL
_refine_ls_goodness_of_fit_all 1.077
_refine_ls_goodness_of_fit_obs 1.058
_refine_ls_hydrogen_treatment
;
noref except for refall for H1, HN9A, HN9B, HN9C
;
_refine_ls_matrix_type full
_refine_ls_number_parameters 207
_refine_ls_number_reflns 2815
_refine_ls_number_restraints 7
_refine_ls_restrained_S_all 1.120
_refine_ls_restrained_S_obs 1.056
_refine_ls_R_factor_all 0.0719
_refine_ls_R_factor_obs 0.0520
_refine_ls_shift/esd_max -2.049
_refine_ls_shift/esd_mean 0.010
_refine_ls_structure_factor_coef Fsqd
_refine_ls_weighting_details 'w=1/[\s^2^(Fo^2^)+(0.0745P)^2^+10.0110P] where P=(Fo^2^+2Fc^2^)/3'
_refine_ls_weighting_scheme calc
_refine_ls_wR_factor_all 0.1503
_refine_ls_wR_factor_obs 0.1293
_reflns_number_observed 2392
_reflns_number_total 2849
_reflns_observed_criterion >2sigma(I)
_cod_data_source_file ic970664i.cif
_cod_data_source_block IC9706641
_cod_depositor_comments
;
The following automatic conversions were performed:

'_refine_ls_weighting_scheme' value 'calc
w=1/[\s^2^(Fo^2^)+(0.0745P)^2^+10.0110P] where P=(Fo^2^+2Fc^2^)/3'
was changed to 'calc'. New tag '_refine_ls_weighting_details' was
created. The value of the new tag was set to
'w=1/[\s^2^(Fo^2^)+(0.0745P)^2^+10.0110P] where P=(Fo^2^+2Fc^2^)/3'.

Automatic conversion script
Id: cif_fix_values 3143 2015-03-26 13:38:13Z robertas 
;
_cod_database_code 4323632

loop_
_symmetry_equiv_pos_as_xyz
'x, y, z'
'-x, -y, z+1/2'
'x+1/2, -y+1/2, z'
'-x+1/2, y+1/2, z+1/2'

loop_
_atom_site_aniso_label
_atom_site_aniso_U_11
_atom_site_aniso_U_22
_atom_site_aniso_U_33
_atom_site_aniso_U_23
_atom_site_aniso_U_13
_atom_site_aniso_U_12
Sr1 0.0214(5) 0.0212(5) 0.0241(6) 0.0022(5) 0.0007(5) 0.0005(4)
P1 0.030(2) 0.044(2) 0.033(2) -0.005(2) -0.010(2) 0.009(2)
P2 0.051(2) 0.028(2) 0.026(2) 0.006(2) -0.011(2) -0.008(2)
P3 0.034(2) 0.026(2) 0.028(2) 0.0022(15) -0.005(2) 0.0036(14)
P4 0.030(2) 0.026(2) 0.019(2) -0.0036(14) 0.0011(14) 0.0020(14)
P5 0.040(2) 0.025(2) 0.018(2) 0.0057(14) 0.0019(15) -0.0065(15)
P6 0.029(2) 0.026(2) 0.018(2) -0.0053(14) 0.0023(15) -0.0054(14)
P7 0.036(2) 0.031(2) 0.020(2) 0.001(2) 0.002(2) -0.010(2)
P8 0.030(2) 0.031(2) 0.021(2) 0.0034(14) -0.0065(15) -0.0064(15)
P9 0.029(2) 0.028(2) 0.027(2) -0.0024(15) -0.0033(14) -0.0094(15)
P10 0.034(2) 0.032(2) 0.028(2) 0.000(2) -0.0056(15) 0.0088(14)
P11 0.034(2) 0.047(2) 0.030(2) 0.003(2) 0.0010(15) -0.017(2)
N1 0.039(7) 0.060(8) 0.055(8) 0.031(7) 0.023(7) 0.017(6)
N2 0.030(5) 0.036(5) 0.021(5) 0.013(5) -0.002(5) 0.004(4)
N3 0.038(6) 0.020(5) 0.030(6) 0.010(5) -0.001(5) -0.005(5)
N4 0.132(14) 0.116(14) 0.050(9) -0.025(10) 0.040(10) -0.087(12)
N5 0.028(5) 0.036(5) 0.029(6) 0.012(6) 0.006(5) -0.001(4)
N6 0.053(8) 0.044(7) 0.050(8) -0.006(6) -0.026(7) 0.004(6)
N7 0.036(6) 0.029(6) 0.023(5) -0.007(5) 0.009(5) 0.003(5)
N8 0.032(6) 0.027(5) 0.047(7) 0.000(5) 0.002(5) 0.005(5)
N9 0.088(13) 0.049(9) 0.073(10) 0.006(8) 0.055(10) 0.004(8)

loop_
_atom_site_label
_atom_site_type_symbol
_atom_site_fract_x
_atom_site_fract_y
_atom_site_fract_z
_atom_site_U_iso_or_equiv
_atom_site_thermal_displace_type
_atom_site_occupancy
_atom_site_calc_flag
_atom_site_refinement_flags
_atom_site_disorder_group
Sr1 Sr -0.68164(5) -0.16584(7) -0.06711(15) 0.0222(3) Uani 1 d . .
P1 P -0.3074(2) -0.3761(3) -0.4543(4) 0.0355(9) Uani 1 d . .
P2 P -0.4560(2) -0.1452(2) -0.7583(4) 0.0349(9) Uani 1 d . .
P3 P -0.3923(2) -0.4646(2) -0.5388(3) 0.0295(8) Uani 1 d . .
P4 P -0.4689(2) -0.2476(2) -0.4265(3) 0.0252(8) Uani 1 d . .
P5 P -0.4750(2) -0.4088(2) -0.3995(3) 0.0278(8) Uani 1 d . .
P6 P -0.4190(2) -0.3954(2) -0.7409(3) 0.0246(7) Uani 1 d . .
P7 P -0.3701(2) -0.2458(2) -0.7202(3) 0.0288(8) Uani 1 d . .
P8 P -0.5342(2) -0.3608(2) -0.7199(4) 0.0276(8) Uani 1 d . .
P9 P -0.3553(2) -0.2345(2) -0.4955(3) 0.0279(8) Uani 1 d . .
P10 P -0.5316(2) -0.2160(2) -0.6210(3) 0.0313(8) Uani 1 d . .
P11 P -0.5699(2) -0.4343(3) -0.5311(4) 0.0370(9) Uani 1 d . .
H1 H -0.5394(55) -0.5139(85) -0.5407(129) 0.040(34) Uiso 1 d . .
N1 N -0.7057(7) -0.3231(9) 0.0971(15) 0.051(4) Uani 1 d . .
H1A H -0.7512(7) -0.3441(9) 0.0854(15) 0.061 Uiso 1 d R .
H1B H -0.6988(7) -0.3059(9) 0.1871(15) 0.061 Uiso 1 d R .
H1C H -0.6751(7) -0.3723(9) 0.0740(15) 0.061 Uiso 1 d R .
N2 N -0.5544(4) -0.2632(6) -0.0672(11) 0.029(2) Uani 1 d . .
H2A H -0.5244(4) -0.2344(6) -0.0053(11) 0.035 Uiso 1 d R .
H2B H -0.5349(4) -0.2606(6) -0.1533(11) 0.035 Uiso 1 d R .
H2C H -0.5615(4) -0.3271(6) -0.0428(11) 0.035 Uiso 1 d R .
N3 N -0.5823(5) -0.0291(7) 0.0159(11) 0.029(2) Uani 1 d . .
H3A H -0.6039(5) 0.0181(7) 0.0677(11) 0.035 Uiso 1 d R .
H3B H -0.5620(5) -0.0011(7) -0.0599(11) 0.035 Uiso 1 d R .
H3C H -0.5482(5) -0.0593(7) 0.0675(11) 0.035 Uiso 1 d R .
N4 N -0.7140(10) -0.0966(12) 0.1942(16) 0.099(6) Uani 1 d . .
H4A H -0.7620(10) -0.0958(12) 0.2055(16) 0.119 Uiso 1 d R .
H4B H -0.6966(10) -0.0346(12) 0.2041(16) 0.119 Uiso 1 d R .
H4C H -0.6941(10) -0.1366(12) 0.2589(16) 0.119 Uiso 1 d R .
N5 N -0.8255(4) -0.1942(7) -0.0862(12) 0.031(2) Uani 1 d . .
H5A H -0.8411(4) -0.1723(7) -0.1699(12) 0.037 Uiso 1 d R .
H5B H -0.8477(4) -0.1602(7) -0.0175(12) 0.037 Uiso 1 d R .
H5C H -0.8354(4) -0.2593(7) -0.0776(12) 0.037 Uiso 1 d R .
N6 N -0.7027(7) -0.3207(8) -0.2510(14) 0.049(3) Uani 1 d . .
H6A H -0.6675(7) -0.3206(8) -0.3158(14) 0.059 Uiso 1 d R .
H6B H -0.7455(7) -0.3136(8) -0.2935(14) 0.059 Uiso 1 d R .
H6C H -0.7018(7) -0.3786(8) -0.2039(14) 0.059 Uiso 1 d R .
N7 N -0.6293(5) -0.0978(7) -0.3124(10) 0.029(2) Uani 1 d . .
H7A H -0.6008(5) -0.0449(7) -0.2963(10) 0.035 Uiso 1 d R .
H7B H -0.6659(5) -0.0797(7) -0.3683(10) 0.035 Uiso 1 d R .
H7C H -0.6036(5) -0.1460(7) -0.3543(10) 0.035 Uiso 1 d R .
N8 N -0.7439(5) 0.0093(6) -0.1222(12) 0.035(3) Uani 1 d . .
H8A H -0.7751(5) 0.0021(6) -0.1934(12) 0.043 Uiso 1 d R .
H8B H -0.7100(5) 0.0540(6) -0.1461(12) 0.043 Uiso 1 d R .
H8C H -0.7674(5) 0.0308(6) -0.0457(12) 0.043 Uiso 1 d R .
N9 N -0.8939(10) -0.4269(10) -0.1322(18) 0.070(5) Uani 1 d D .
H1N9 H -0.9042(56) -0.4035(75) -0.0513(90) 0.028(36) Uiso 1 d D .
H2N9 H -0.8516(56) -0.4391(98) -0.1016(191) 0.226(178) Uiso 1 d D .
H3N9 H -0.9067(59) -0.4841(64) -0.1025(130) 0.038(38) Uiso 1 d D .

loop_
_atom_type_symbol
_atom_type_description
_atom_type_scat_dispersion_real
_atom_type_scat_dispersion_imag
_atom_type_scat_source
H H 0.0000 0.0000 'International Tables Vol C Tables 4.2.6.8 and 6.1.1.4'
N N 0.0061 0.0033 'International Tables Vol C Tables 4.2.6.8 and 6.1.1.4'
P P 0.1023 0.0942 'International Tables Vol C Tables 4.2.6.8 and 6.1.1.4'
Sr Sr -1.5307 3.2498 'International Tables Vol C Tables 4.2.6.8 and 6.1.1.4'
H H 0.0000 0.0000 'International Tables Vol C Tables 4.2.6.8 and 6.1.1.4'

loop_
_geom_angle_atom_site_label_1
_geom_angle_atom_site_label_2
_geom_angle_atom_site_label_3
_geom_angle
_geom_angle_site_symmetry_1
_geom_angle_site_symmetry_3
_geom_angle_publ_flag
N1 Sr1 N8 137.7(3) . . ?
N1 Sr1 N7 147.0(3) . . ?
N8 Sr1 N7 71.8(3) . . ?
N1 Sr1 N2 76.3(3) . . ?
N8 Sr1 N2 143.5(3) . . ?
N7 Sr1 N2 81.2(3) . . ?
N1 Sr1 N5 76.3(3) . . ?
N8 Sr1 N5 71.5(3) . . ?
N7 Sr1 N5 110.3(3) . . ?
N2 Sr1 N5 142.8(3) . . ?
N1 Sr1 N3 118.5(4) . . ?
N8 Sr1 N3 75.9(3) . . ?
N7 Sr1 N3 77.2(3) . . ?
N2 Sr1 N3 74.5(3) . . ?
N5 Sr1 N3 141.7(3) . . ?
N1 Sr1 N4 72.4(4) . . ?
N8 Sr1 N4 77.5(5) . . ?
N7 Sr1 N4 139.3(4) . . ?
N2 Sr1 N4 111.0(5) . . ?
N5 Sr1 N4 83.8(4) . . ?
N3 Sr1 N4 69.8(4) . . ?
N1 Sr1 N6 75.6(4) . . ?
N8 Sr1 N6 118.6(3) . . ?
N7 Sr1 N6 75.8(3) . . ?
N2 Sr1 N6 76.0(3) . . ?
N5 Sr1 N6 73.2(3) . . ?
N3 Sr1 N6 142.4(4) . . ?
N4 Sr1 N6 144.1(4) . . ?
N1 Sr1 P1 120.3(3) . 3_445 ?
N8 Sr1 P1 59.6(2) . 3_445 ?
N7 Sr1 P1 54.6(2) . 3_445 ?
N2 Sr1 P1 121.7(2) . 3_445 ?
N5 Sr1 P1 55.8(2) . 3_445 ?
N3 Sr1 P1 121.2(2) . 3_445 ?
N4 Sr1 P1 127.2(4) . 3_445 ?
N6 Sr1 P1 59.1(3) . 3_445 ?
P3 P1 P9 96.8(2) . . ?
P3 P1 Sr1 141.3(2) . 3_545 ?
P9 P1 Sr1 105.14(14) . 3_545 ?
P7 P2 P10 96.1(2) . . ?
P1 P3 P5 95.8(2) . . ?
P1 P3 P6 105.2(2) . . ?
P5 P3 P6 103.4(2) . . ?
P5 P4 P9 99.4(2) . . ?
P5 P4 P10 105.1(2) . . ?
P9 P4 P10 103.6(2) . . ?
P3 P5 P4 103.5(2) . . ?
P3 P5 P11 99.6(2) . . ?
P4 P5 P11 97.4(2) . . ?
P3 P6 P8 103.2(2) . . ?
P3 P6 P7 102.3(2) . . ?
P8 P6 P7 101.5(2) . . ?
P2 P7 P9 102.7(2) . . ?
P2 P7 P6 104.7(2) . . ?
P9 P7 P6 101.8(2) . . ?
P11 P8 P10 93.1(2) . . ?
P11 P8 P6 106.2(2) . . ?
P10 P8 P6 102.0(2) . . ?
P1 P9 P7 99.9(2) . . ?
P1 P9 P4 105.7(2) . . ?
P7 P9 P4 99.6(2) . . ?
P2 P10 P8 98.5(2) . . ?
P2 P10 P4 104.5(2) . . ?
P8 P10 P4 101.7(2) . . ?
H1 P11 P8 101.3(57) . . ?
H1 P11 P5 78.7(51) . . ?
P8 P11 P5 99.1(2) . . ?
Sr1 N1 N4 54.7(3) . . ?
Sr1 N1 N2 52.3(2) . . ?
N4 N1 N2 87.0(4) . . ?
Sr1 N1 N5 52.4(3) . . ?
N4 N1 N5 67.8(4) . . ?
N2 N1 N5 101.2(4) . . ?
Sr1 N1 N6 53.3(3) . . ?
N4 N1 N6 106.4(5) . . ?
N2 N1 N6 60.8(4) . . ?
N5 N1 N6 58.6(4) . . ?
Sr1 N2 N3 53.0(2) . . ?
Sr1 N2 N1 51.4(2) . . ?
N3 N2 N1 89.1(3) . . ?
Sr1 N2 N6 52.6(3) . . ?
N3 N2 N6 102.5(3) . . ?
N1 N2 N6 59.7(3) . . ?
Sr1 N2 N7 49.3(2) . . ?
N3 N2 N7 59.5(3) . . ?
N1 N2 N7 97.6(3) . . ?
N6 N2 N7 58.2(3) . . ?
Sr1 N3 N4 55.2(3) . . ?
Sr1 N3 N2 52.5(2) . . ?
N4 N3 N2 88.7(4) . . ?
Sr1 N3 N8 51.4(2) . . ?
N4 N3 N8 63.3(4) . . ?
N2 N3 N8 101.3(3) . . ?
Sr1 N3 N7 51.0(2) . . ?
N4 N3 N7 102.9(4) . . ?
N2 N3 N7 63.6(3) . . ?
N8 N3 N7 56.0(3) . . ?
Sr1 N4 N3 55.1(3) . . ?
Sr1 N4 N1 53.0(3) . . ?
N3 N4 N1 94.6(5) . . ?
Sr1 N4 N8 50.6(3) . . ?
N3 N4 N8 61.3(3) . . ?
N1 N4 N8 98.7(5) . . ?
Sr1 N4 N5 47.9(3) . . ?
N3 N4 N5 98.7(4) . . ?
N1 N4 N5 57.9(4) . . ?
N8 N4 N5 53.2(3) . . ?
Sr1 N5 N8 53.8(2) . . ?
Sr1 N5 N6 54.0(2) . . ?
N8 N5 N6 93.6(3) . . ?
Sr1 N5 N1 51.3(3) . . ?
N8 N5 N1 100.8(4) . . ?
N6 N5 N1 60.7(3) . . ?
Sr1 N5 N4 48.4(3) . . ?
N8 N5 N4 59.4(3) . . ?
N6 N5 N4 98.3(4) . . ?
N1 N5 N4 54.4(4) . . ?
Sr1 N6 N5 52.8(3) . . ?
Sr1 N6 N1 51.1(3) . . ?
N5 N6 N1 60.7(4) . . ?
Sr1 N6 N7 51.4(2) . . ?
N5 N6 N7 84.4(3) . . ?
N1 N6 N7 101.0(4) . . ?
Sr1 N6 N2 51.4(2) . . ?
N5 N6 N2 101.7(4) . . ?
N1 N6 N2 59.6(4) . . ?
N7 N6 N2 63.3(3) . . ?
Sr1 N7 N8 53.8(2) . . ?
Sr1 N7 N6 52.9(3) . . ?
N8 N7 N6 91.9(4) . . ?
Sr1 N7 N3 51.8(2) . . ?
N8 N7 N3 61.1(3) . . ?
N6 N7 N3 100.8(4) . . ?
Sr1 N7 N2 49.5(2) . . ?
N8 N7 N2 100.0(3) . . ?
N6 N7 N2 58.6(3) . . ?
N3 N7 N2 56.9(3) . . ?
Sr1 N8 N5 54.7(2) . . ?
Sr1 N8 N7 54.4(2) . . ?
N5 N8 N7 89.5(3) . . ?
Sr1 N8 N3 52.7(2) . . ?
N5 N8 N3 104.9(3) . . ?
N7 N8 N3 62.9(3) . . ?
Sr1 N8 N4 51.9(3) . . ?
N5 N8 N4 67.4(4) . . ?
N7 N8 N4 102.2(4) . . ?
N3 N8 N4 55.4(4) . . ?

loop_
_geom_bond_atom_site_label_1
_geom_bond_atom_site_label_2
_geom_bond_distance
_geom_bond_site_symmetry_2
_geom_bond_publ_flag
Sr1 N1 2.701(11) . ?
Sr1 N8 2.708(9) . ?
Sr1 N7 2.727(10) . ?
Sr1 N2 2.738(8) . ?
Sr1 N5 2.741(8) . ?
Sr1 N3 2.757(9) . ?
Sr1 N4 2.761(14) . ?
Sr1 N6 2.784(11) . ?
Sr1 P1 4.462(4) 3_445 ?
P1 P3 2.160(5) . ?
P1 P9 2.164(5) . ?
P1 Sr1 4.462(4) 3_545 ?
P2 P7 2.151(5) . ?
P2 P10 2.170(5) . ?
P3 P5 2.192(5) . ?
P3 P6 2.224(4) . ?
P4 P5 2.212(5) . ?
P4 P9 2.246(5) . ?
P4 P10 2.259(5) . ?
P5 P11 2.220(5) . ?
P6 P8 2.230(4) . ?
P6 P7 2.243(4) . ?
P7 P9 2.193(4) . ?
P8 P11 2.186(5) . ?
P8 P10 2.190(4) . ?
P11 H1 1.23(12) . ?
N1 N4 3.22(2) . ?
N1 N2 3.360(15) . ?
N1 N5 3.36(2) . ?
N1 N6 3.36(2) . ?
N2 N3 3.326(13) . ?
N2 N6 3.399(15) . ?
N2 N7 3.558(13) . ?
N3 N4 3.16(2) . ?
N3 N8 3.362(14) . ?
N3 N7 3.421(14) . ?
N4 N8 3.42(2) . ?
N4 N5 3.67(2) . ?
N5 N8 3.185(12) . ?
N5 N6 3.29(2) . ?
N6 N7 3.385(15) . ?
N7 N8 3.186(14) . ?
N9 H2N9 0.86(8) . ?
N9 H3N9 0.86(8) . ?
N9 H1N9 0.87(8) . ?
